data_4308089
loop_
_publ_author_name
'Jason England'
'George J. P. Britovsek'
'Nitin Rabadia'
'Andrew J. P. White'

_publ_section_title
;
Ligand Topology Variations and the Importance of Ligand Field Strength in
Non-Heme Iron Catalyzed Oxidations of Alkanes
;
_journal_name_full 'Inorganic Chemistry'
_journal_page_first 3752
_journal_page_last 3767
_journal_paper_doi 10.1021/ic070062r
_journal_volume 46
_journal_year 2007
_chemical_formula_sum 'C25 H24 F6 Fe N4 O6 S2'
_chemical_formula_weight 710.45
_chemical_name_systematic
; 
 ? 
;
_space_group_IT_number 2
_symmetry_cell_setting triclinic
_symmetry_space_group_name_Hall '-P 1'
_symmetry_space_group_name_H-M 'P -1'
_atom_sites_solution_hydrogens geom
_atom_sites_solution_primary direct
_atom_sites_solution_secondary difmap
_audit_creation_method SHELXL-97
_cell_angle_alpha 73.806(3)
_cell_angle_beta 78.501(3)
_cell_angle_gamma 80.900(3)
_cell_formula_units_Z 4
_cell_length_a 9.6140(4)
_cell_length_b 16.8170(7)
_cell_length_c 19.3532(7)
_cell_measurement_temperature 203(2)
_cell_measurement_theta_max 32.7155
_cell_measurement_theta_min 3.8511
_cell_volume 2927.0(2)
_computing_cell_refinement 'CrysAlis RED, Oxford Diffraction Ltd'
_computing_data_collection 'CrysAlis CCD, Oxford Diffraction Ltd'
_computing_data_reduction 'CrysAlis RED, Oxford Diffraction Ltd'
_computing_molecular_graphics 'Bruker SHELXTL'
_computing_publication_material 'Bruker SHELXTL'
_computing_structure_refinement 'SHELXL-97 (Sheldrick, 1997)'
_computing_structure_solution 'SHELXS-97 (Sheldrick, 1990)'
_diffrn_ambient_temperature 203(2)
_diffrn_detector_area_resol_mean 15.9863
_diffrn_measured_fraction_theta_full 0.887
_diffrn_measured_fraction_theta_max 0.887
_diffrn_measurement_device_type 'OD Xcalibur 3'
_diffrn_measurement_method \w
_diffrn_radiation_monochromator graphite
_diffrn_radiation_source 'Enhance (Mo) X-ray Source'
_diffrn_radiation_type MoK\a
_diffrn_radiation_wavelength 0.71073
_diffrn_reflns_av_R_equivalents 0.0262
_diffrn_reflns_av_sigmaI/netI 0.0484
_diffrn_reflns_limit_h_max 14
_diffrn_reflns_limit_h_min -14
_diffrn_reflns_limit_k_max 24
_diffrn_reflns_limit_k_min -16
_diffrn_reflns_limit_l_max 28
_diffrn_reflns_limit_l_min -28
_diffrn_reflns_number 31854
_diffrn_reflns_theta_full 32.79
_diffrn_reflns_theta_max 32.79
_diffrn_reflns_theta_min 3.86
_exptl_absorpt_coefficient_mu 0.743
_exptl_absorpt_correction_T_max 0.95269
_exptl_absorpt_correction_T_min 0.87200
_exptl_absorpt_correction_type 'numeric analytical'
_exptl_crystal_colour Yellow
_exptl_crystal_density_diffrn 1.612
_exptl_crystal_density_method 'not measured'
_exptl_crystal_description plates
_exptl_crystal_F_000 1448
_exptl_crystal_size_max 0.17
_exptl_crystal_size_mid 0.17
_exptl_crystal_size_min 0.07
_refine_diff_density_max 0.740
_refine_diff_density_min -0.520
_refine_diff_density_rms 0.070
_refine_ls_extinction_method none
_refine_ls_goodness_of_fit_ref 0.953
_refine_ls_hydrogen_treatment mixed
_refine_ls_matrix_type full
_refine_ls_number_parameters 793
_refine_ls_number_reflns 19254
_refine_ls_number_restraints 0
_refine_ls_restrained_S_all 0.953
_refine_ls_R_factor_all 0.0774
_refine_ls_R_factor_gt 0.0463
_refine_ls_shift/su_max 0.002
_refine_ls_shift/su_mean 0.000
_refine_ls_structure_factor_coef Fsqd
_refine_ls_weighting_details 'calc w=1/[\s^2^(Fo^2^)+(0.0721P)^2^+0.0000P] where P=(Fo^2^+2Fc^2^)/3'
_refine_ls_weighting_scheme calc
_refine_ls_wR_factor_gt 0.1153
_refine_ls_wR_factor_ref 0.1297
_reflns_number_gt 12206
_reflns_number_total 19254
_reflns_threshold_expression >2sigma(I)
_cod_data_source_file ic070062rsi20070114_101214_3.cif
_cod_data_source_block Complex_18
_cod_depositor_comments
;
The following automatic conversions were performed:
'_symmetry_cell_setting' value 'Triclinic' changed to 'triclinic'
according to '/home/saulius/struct/CIF-dictionaries/cif_core.dic'
dictionary named 'cif_core.dic' version 2.4.1 from 2010-06-29.

Automatic conversion script
Id: cif_fix_enum 1527 2010-12-29 10:47:43Z saulius 
;
_cod_database_code 4308089

loop_
_symmetry_equiv_pos_as_xyz
'x, y, z'
'-x, -y, -z'

loop_
_atom_site_label
_atom_site_type_symbol
_atom_site_fract_x
_atom_site_fract_y
_atom_site_fract_z
_atom_site_U_iso_or_equiv
_atom_site_adp_type
_atom_site_occupancy
_atom_site_symmetry_multiplicity
_atom_site_calc_flag
_atom_site_refinement_flags
_atom_site_disorder_assembly
_atom_site_disorder_group
Fe Fe 0.50323(3) 0.788777(15) 0.268931(13) 0.02412(6) Uani 1 1 d . . .
N1 N 0.66839(16) 0.74530(9) 0.33357(8) 0.0263(3) Uani 1 1 d . . .
C2 C 0.7981(2) 0.76980(13) 0.31817(11) 0.0334(4) Uani 1 1 d . . .
H2A H 0.8243 0.8075 0.2730 0.040 Uiso 1 1 calc R . .
C3 C 0.8984(2) 0.74215(14) 0.36602(13) 0.0394(5) Uani 1 1 d . . .
H3A H 0.9887 0.7617 0.3530 0.047 Uiso 1 1 calc R . .
C4 C 0.8635(2) 0.68703(13) 0.43104(12) 0.0378(5) Uani 1 1 d . . .
H4A H 0.9301 0.6675 0.4632 0.045 Uiso 1 1 calc R . .
C5 C 0.7260(2) 0.65887(11) 0.45043(11) 0.0307(4) Uani 1 1 d . . .
C6 C 0.63020(19) 0.69060(10) 0.39959(9) 0.0248(3) Uani 1 1 d . . .
C7 C 0.48934(19) 0.66670(10) 0.41762(9) 0.0241(3) Uani 1 1 d . . .
C8 C 0.4492(2) 0.61296(11) 0.48368(10) 0.0319(4) Uani 1 1 d . . .
H8A H 0.3565 0.5965 0.4957 0.038 Uiso 1 1 calc R . .
C9 C 0.5450(3) 0.58181(12) 0.53418(11) 0.0380(5) Uani 1 1 d . . .
H9A H 0.5151 0.5455 0.5796 0.046 Uiso 1 1 calc R . .
C10 C 0.6799(3) 0.60383(12) 0.51763(11) 0.0381(5) Uani 1 1 d . . .
H10A H 0.7430 0.5821 0.5514 0.046 Uiso 1 1 calc R . .
N11 N 0.38981(15) 0.70501(9) 0.36637(8) 0.0236(3) Uani 1 1 d . . .
C12 C 0.3271(2) 0.64119(12) 0.34517(11) 0.0301(4) Uani 1 1 d . . .
H12A H 0.2500 0.6694 0.3177 0.036 Uiso 1 1 calc R . .
H12B H 0.2844 0.6028 0.3897 0.036 Uiso 1 1 calc R . .
C13 C 0.4316(2) 0.59094(12) 0.29973(11) 0.0323(4) Uani 1 1 d . . .
H13A H 0.3942 0.5379 0.3062 0.039 Uiso 1 1 calc R . .
H13B H 0.5218 0.5781 0.3189 0.039 Uiso 1 1 calc R . .
C14 C 0.4631(2) 0.63234(12) 0.21803(11) 0.0340(4) Uani 1 1 d . . .
H14A H 0.5033 0.5894 0.1920 0.041 Uiso 1 1 calc R . .
H14B H 0.3733 0.6585 0.2009 0.041 Uiso 1 1 calc R . .
N15 N 0.56466(17) 0.69664(9) 0.19974(8) 0.0281(3) Uani 1 1 d . . .
C16 C 0.5716(2) 0.74672(13) 0.12478(10) 0.0326(4) Uani 1 1 d . . .
C17 C 0.5521(3) 0.71825(16) 0.06790(12) 0.0445(5) Uani 1 1 d . . .
H17A H 0.5278 0.6639 0.0768 0.053 Uiso 1 1 calc R . .
C18 C 0.5685(3) 0.77021(18) -0.00443(13) 0.0536(6) Uani 1 1 d . . .
H18A H 0.5529 0.7500 -0.0426 0.064 Uiso 1 1 calc R . .
C19 C 0.6062(3) 0.84821(17) -0.01954(12) 0.0506(6) Uani 1 1 d . . .
H19A H 0.6187 0.8811 -0.0679 0.061 Uiso 1 1 calc R . .
C20 C 0.6268(2) 0.88015(15) 0.03754(11) 0.0416(5) Uani 1 1 d . . .
C21 C 0.6057(2) 0.82982(13) 0.11065(10) 0.0327(4) Uani 1 1 d . . .
N22 N 0.61644(18) 0.85899(10) 0.16828(9) 0.0326(4) Uani 1 1 d . . .
C23 C 0.6530(3) 0.93472(13) 0.15540(13) 0.0418(5) Uani 1 1 d . . .
H23A H 0.6606 0.9544 0.1953 0.050 Uiso 1 1 calc R . .
C24 C 0.6812(3) 0.98763(15) 0.08448(14) 0.0526(6) Uani 1 1 d . . .
H24A H 0.7096 1.0407 0.0773 0.063 Uiso 1 1 calc R . .
C25 C 0.6663(3) 0.96032(16) 0.02692(13) 0.0513(6) Uani 1 1 d . . .
H25A H 0.6826 0.9953 -0.0205 0.062 Uiso 1 1 calc R . .
C26 C 0.2701(2) 0.75548(12) 0.40248(10) 0.0293(4) Uani 1 1 d . . .
H26A H 0.2196 0.7192 0.4451 0.044 Uiso 1 1 calc R . .
H26B H 0.2048 0.7828 0.3686 0.044 Uiso 1 1 calc R . .
H26C H 0.3082 0.7971 0.4172 0.044 Uiso 1 1 calc R . .
C27 C 0.7109(2) 0.65426(13) 0.20936(11) 0.0345(4) Uani 1 1 d . . .
H27A H 0.7377 0.6145 0.1798 0.052 Uiso 1 1 calc R . .
H27B H 0.7114 0.6254 0.2603 0.052 Uiso 1 1 calc R . .
H27C H 0.7785 0.6954 0.1942 0.052 Uiso 1 1 calc R . .
S30 S 0.21009(6) 0.89421(3) 0.20068(3) 0.03586(12) Uani 1 1 d . . .
O31 O 0.30712(15) 0.82050(8) 0.22554(8) 0.0336(3) Uani 1 1 d . . .
O32 O 0.0933(2) 0.90943(12) 0.25596(10) 0.0634(5) Uani 1 1 d . . .
O33 O 0.2790(2) 0.96446(10) 0.15542(9) 0.0577(5) Uani 1 1 d . . .
C30 C 0.1282(3) 0.8604(2) 0.13807(15) 0.0609(7) Uani 1 1 d . . .
F31 F 0.0307(3) 0.91849(18) 0.11006(14) 0.1234(9) Uani 1 1 d . . .
F32 F 0.2226(2) 0.84433(13) 0.08259(9) 0.0763(5) Uani 1 1 d . . .
F33 F 0.0655(2) 0.79211(15) 0.17116(11) 0.0961(7) Uani 1 1 d . . .
S40 S 0.51925(5) 0.92407(3) 0.36244(3) 0.03150(11) Uani 1 1 d . . .
O41 O 0.45353(15) 0.89848(8) 0.31095(8) 0.0333(3) Uani 1 1 d . . .
O42 O 0.48826(19) 0.87619(9) 0.43663(8) 0.0448(4) Uani 1 1 d . . .
O43 O 0.66403(16) 0.94155(10) 0.33627(10) 0.0481(4) Uani 1 1 d . . .
C40 C 0.4221(2) 1.02600(13) 0.36297(14) 0.0430(5) Uani 1 1 d . . .
F41 F 0.46321(18) 1.05461(10) 0.41261(11) 0.0731(5) Uani 1 1 d . . .
F42 F 0.44640(19) 1.08001(9) 0.29902(10) 0.0710(5) Uani 1 1 d . . .
F43 F 0.28232(14) 1.02208(9) 0.38051(9) 0.0537(4) Uani 1 1 d . . .
Fe' Fe 0.94874(3) 0.289942(16) 0.265523(14) 0.02530(7) Uani 1 1 d . . .
N1' N 1.10777(16) 0.25472(9) 0.33346(8) 0.0264(3) Uani 1 1 d . . .
C2' C 1.2341(2) 0.28309(12) 0.31902(11) 0.0323(4) Uani 1 1 d . . .
H2'A H 1.2611 0.3187 0.2728 0.039 Uiso 1 1 calc R . .
C3' C 1.3293(2) 0.26304(13) 0.36874(13) 0.0380(5) Uani 1 1 d . . .
H3'A H 1.4171 0.2856 0.3562 0.046 Uiso 1 1 calc R . .
C4' C 1.2937(2) 0.21039(13) 0.43571(12) 0.0355(4) Uani 1 1 d . . .
H4'A H 1.3567 0.1963 0.4697 0.043 Uiso 1 1 calc R . .
C5' C 1.1610(2) 0.17712(11) 0.45351(10) 0.0299(4) Uani 1 1 d . . .
C6' C 1.06806(19) 0.20251(10) 0.40096(9) 0.0245(3) Uani 1 1 d . . .
C7' C 0.93199(19) 0.17353(11) 0.41778(10) 0.0252(3) Uani 1 1 d . . .
C8' C 0.8934(2) 0.11959(12) 0.48402(11) 0.0329(4) Uani 1 1 d . . .
H8'A H 0.8036 0.0994 0.4951 0.040 Uiso 1 1 calc R . .
C9' C 0.9866(2) 0.09386(13) 0.53585(11) 0.0390(5) Uani 1 1 d . . .
H9'A H 0.9580 0.0567 0.5810 0.047 Uiso 1 1 calc R . .
C10' C 1.1166(2) 0.12180(13) 0.52154(11) 0.0375(5) Uani 1 1 d . . .
H10B H 1.1773 0.1044 0.5568 0.045 Uiso 1 1 calc R . .
N11' N 0.83431(16) 0.20778(9) 0.36473(8) 0.0267(3) Uani 1 1 d . . .
C12' C 0.7757(2) 0.14019(13) 0.34624(12) 0.0383(5) Uani 1 1 d . . .
H12C H 0.7012 0.1658 0.3164 0.046 Uiso 1 1 calc R . .
H12D H 0.7306 0.1041 0.3915 0.046 Uiso 1 1 calc R . .
C13' C 0.8853(3) 0.08673(13) 0.30569(13) 0.0447(5) Uani 1 1 d . . .
H13C H 0.8498 0.0327 0.3142 0.054 Uiso 1 1 calc R . .
H13D H 0.9734 0.0765 0.3265 0.054 Uiso 1 1 calc R . .
C14' C 0.9213(3) 0.12339(14) 0.22372(13) 0.0449(5) Uani 1 1 d . . .
H14C H 0.9665 0.0786 0.2007 0.054 Uiso 1 1 calc R . .
H14D H 0.8325 0.1463 0.2044 0.054 Uiso 1 1 calc R . .
N15' N 1.01760(19) 0.18978(10) 0.20330(9) 0.0337(4) Uani 1 1 d . . .
C16' C 1.0276(2) 0.23538(15) 0.12694(11) 0.0398(5) Uani 1 1 d . . .
C17' C 1.0100(3) 0.20143(19) 0.07226(14) 0.0572(7) Uani 1 1 d . . .
H17B H 0.9839 0.1471 0.0838 0.069 Uiso 1 1 calc R . .
C18' C 1.0318(4) 0.2494(3) -0.00164(15) 0.0740(10) Uani 1 1 d . . .
H18B H 1.0161 0.2269 -0.0384 0.089 Uiso 1 1 calc R . .
C19' C 1.0744(3) 0.3262(2) -0.02007(14) 0.0694(9) Uani 1 1 d . . .
H19B H 1.0904 0.3559 -0.0694 0.083 Uiso 1 1 calc R . .
C20' C 1.0952(3) 0.36216(18) 0.03411(12) 0.0538(7) Uani 1 1 d . . .
C21' C 1.0654(2) 0.31738(15) 0.10843(11) 0.0395(5) Uani 1 1 d . . .
N22' N 1.07135(19) 0.35226(11) 0.16372(9) 0.0368(4) Uani 1 1 d . . .
C23' C 1.1147(3) 0.42722(15) 0.14647(13) 0.0461(5) Uani 1 1 d . . .
H23B H 1.1181 0.4514 0.1843 0.055 Uiso 1 1 calc R . .
C24' C 1.1560(3) 0.47252(18) 0.07381(16) 0.0631(8) Uani 1 1 d . . .
H24B H 1.1910 0.5244 0.0638 0.076 Uiso 1 1 calc R . .
C25' C 1.1446(3) 0.44027(19) 0.01852(15) 0.0638(8) Uani 1 1 d . . .
H25B H 1.1698 0.4703 -0.0302 0.077 Uiso 1 1 calc R . .
C26' C 0.7109(2) 0.25833(13) 0.39799(11) 0.0348(4) Uani 1 1 d . . .
H26D H 0.6605 0.2228 0.4411 0.052 Uiso 1 1 calc R . .
H26E H 0.6467 0.2829 0.3630 0.052 Uiso 1 1 calc R . .
H26F H 0.7455 0.3022 0.4115 0.052 Uiso 1 1 calc R . .
C27' C 1.1658(2) 0.15202(14) 0.21587(13) 0.0422(5) Uani 1 1 d . . .
H27D H 1.1973 0.1091 0.1898 0.063 Uiso 1 1 calc R . .
H27E H 1.1655 0.1277 0.2676 0.063 Uiso 1 1 calc R . .
H27F H 1.2303 0.1949 0.1983 0.063 Uiso 1 1 calc R . .
S30' S 0.66093(6) 0.39065(3) 0.19272(3) 0.03661(12) Uani 1 1 d . . .
O31' O 0.75870(16) 0.31814(9) 0.21955(8) 0.0361(3) Uani 1 1 d . . .
O32' O 0.5397(2) 0.40476(12) 0.24555(10) 0.0623(5) Uani 1 1 d . . .
O33' O 0.7287(2) 0.46195(11) 0.14979(10) 0.0646(5) Uani 1 1 d . . .
C30' C 0.5893(4) 0.3558(3) 0.12783(19) 0.0747(9) Uani 1 1 d . . .
F31' F 0.4955(3) 0.4120(2) 0.09607(15) 0.1448(11) Uani 1 1 d . . .
F32' F 0.6899(3) 0.33878(17) 0.07486(11) 0.1064(8) Uani 1 1 d . . .
F33' F 0.5257(3) 0.28780(19) 0.15989(15) 0.1251(10) Uani 1 1 d . . .
S40' S 0.89023(5) 0.44316(3) 0.35924(3) 0.03205(11) Uani 1 1 d . . .
O41' O 0.90153(16) 0.40738(8) 0.29758(8) 0.0344(3) Uani 1 1 d . . .
O42' O 0.9321(2) 0.38505(9) 0.42373(9) 0.0477(4) Uani 1 1 d . . .
O43' O 0.76316(16) 0.49854(9) 0.36973(9) 0.0430(4) Uani 1 1 d . . .
C40' C 1.0316(3) 0.51175(14) 0.32877(16) 0.0488(6) Uani 1 1 d . . .
F41' F 1.04616(18) 0.54389(10) 0.38219(11) 0.0750(5) Uani 1 1 d . . .
F42' F 1.00628(18) 0.57363(10) 0.27197(11) 0.0780(5) Uani 1 1 d . . .
F43' F 1.15743(15) 0.46996(9) 0.30991(10) 0.0618(4) Uani 1 1 d . . .

loop_
_atom_site_aniso_label
_atom_site_aniso_U_11
_atom_site_aniso_U_22
_atom_site_aniso_U_33
_atom_site_aniso_U_23
_atom_site_aniso_U_13
_atom_site_aniso_U_12
Fe 0.02313(13) 0.02798(13) 0.01982(13) -0.00293(10) -0.00358(9) -0.00425(10)
N1 0.0226(7) 0.0314(8) 0.0245(8) -0.0062(6) -0.0032(6) -0.0045(6)
C2 0.0252(9) 0.0388(10) 0.0353(11) -0.0082(8) -0.0027(8) -0.0064(8)
C3 0.0237(10) 0.0487(12) 0.0508(13) -0.0184(10) -0.0097(9) -0.0036(8)
C4 0.0306(11) 0.0425(11) 0.0464(13) -0.0172(9) -0.0187(9) 0.0048(8)
C5 0.0354(10) 0.0286(9) 0.0325(10) -0.0120(8) -0.0157(8) 0.0036(7)
C6 0.0271(9) 0.0247(8) 0.0232(9) -0.0070(7) -0.0059(7) -0.0009(7)
C7 0.0258(9) 0.0245(8) 0.0220(8) -0.0057(6) -0.0047(6) -0.0022(6)
C8 0.0402(11) 0.0285(9) 0.0246(9) -0.0025(7) -0.0046(8) -0.0056(8)
C9 0.0577(14) 0.0273(9) 0.0267(10) 0.0000(8) -0.0119(9) -0.0040(9)
C10 0.0514(13) 0.0339(10) 0.0317(11) -0.0074(8) -0.0220(9) 0.0055(9)
N11 0.0195(7) 0.0286(7) 0.0218(7) -0.0041(6) -0.0035(5) -0.0043(6)
C12 0.0276(9) 0.0335(9) 0.0307(10) -0.0057(8) -0.0058(7) -0.0111(7)
C13 0.0392(11) 0.0293(9) 0.0298(10) -0.0051(7) -0.0080(8) -0.0093(8)
C14 0.0411(11) 0.0334(10) 0.0310(10) -0.0113(8) -0.0092(8) -0.0050(8)
N15 0.0294(8) 0.0304(8) 0.0229(8) -0.0053(6) -0.0055(6) 0.0002(6)
C16 0.0309(10) 0.0414(11) 0.0230(9) -0.0082(8) -0.0044(7) 0.0033(8)
C17 0.0508(14) 0.0541(13) 0.0292(11) -0.0137(10) -0.0084(9) 0.0001(11)
C18 0.0595(16) 0.0758(18) 0.0256(11) -0.0154(11) -0.0131(10) 0.0050(13)
C19 0.0515(15) 0.0681(16) 0.0204(10) -0.0005(10) -0.0047(9) 0.0071(12)
C20 0.0342(11) 0.0537(13) 0.0238(10) 0.0031(9) 0.0000(8) 0.0037(9)
C21 0.0288(10) 0.0411(10) 0.0214(9) -0.0010(8) -0.0018(7) 0.0000(8)
N22 0.0316(9) 0.0351(8) 0.0258(8) -0.0010(6) -0.0014(6) -0.0048(7)
C23 0.0431(13) 0.0388(11) 0.0380(12) -0.0008(9) -0.0010(9) -0.0120(9)
C24 0.0565(16) 0.0435(13) 0.0443(14) 0.0101(10) -0.0001(11) -0.0149(11)
C25 0.0515(15) 0.0533(14) 0.0305(12) 0.0140(10) 0.0007(10) -0.0049(11)
C26 0.0233(9) 0.0350(9) 0.0261(9) -0.0045(7) -0.0004(7) -0.0037(7)
C27 0.0305(10) 0.0384(10) 0.0313(10) -0.0078(8) -0.0052(8) 0.0041(8)
S30 0.0361(3) 0.0384(3) 0.0263(2) -0.00113(19) -0.00597(19) 0.0044(2)
O31 0.0305(7) 0.0349(7) 0.0367(8) -0.0074(6) -0.0135(6) 0.0001(6)
O32 0.0557(12) 0.0732(12) 0.0459(11) -0.0124(9) 0.0035(9) 0.0182(9)
O33 0.0833(14) 0.0375(9) 0.0433(10) 0.0037(7) -0.0079(9) -0.0085(8)
C30 0.0395(14) 0.095(2) 0.0483(16) -0.0099(14) -0.0203(12) -0.0061(14)
F31 0.0858(16) 0.175(2) 0.1082(18) -0.0254(16) -0.0728(14) 0.0405(15)
F32 0.0781(12) 0.1203(15) 0.0423(9) -0.0324(9) -0.0134(8) -0.0204(11)
F33 0.0814(14) 0.1464(19) 0.0776(13) -0.0271(13) -0.0119(11) -0.0669(14)
S40 0.0302(2) 0.0298(2) 0.0369(3) -0.00939(19) -0.01078(19) -0.00204(18)
O41 0.0335(8) 0.0341(7) 0.0359(8) -0.0116(6) -0.0102(6) -0.0038(6)
O42 0.0583(11) 0.0421(8) 0.0356(8) -0.0029(6) -0.0202(7) -0.0071(7)
O43 0.0288(8) 0.0484(9) 0.0710(12) -0.0219(8) -0.0069(8) -0.0055(7)
C40 0.0350(12) 0.0362(11) 0.0611(15) -0.0145(10) -0.0136(10) -0.0025(9)
F41 0.0661(11) 0.0634(10) 0.1157(15) -0.0588(10) -0.0356(10) 0.0082(8)
F42 0.0679(11) 0.0358(7) 0.0916(13) 0.0119(8) -0.0132(9) -0.0044(7)
F43 0.0331(7) 0.0533(8) 0.0749(10) -0.0228(7) -0.0075(7) 0.0049(6)
Fe' 0.02404(13) 0.02994(13) 0.02094(13) -0.00344(10) -0.00458(9) -0.00450(10)
N1' 0.0236(8) 0.0282(7) 0.0276(8) -0.0070(6) -0.0042(6) -0.0038(6)
C2' 0.0254(9) 0.0365(10) 0.0350(11) -0.0089(8) -0.0042(8) -0.0053(8)
C3' 0.0262(10) 0.0413(11) 0.0515(13) -0.0163(10) -0.0116(9) -0.0039(8)
C4' 0.0290(10) 0.0401(11) 0.0442(12) -0.0179(9) -0.0178(9) 0.0039(8)
C5' 0.0335(10) 0.0301(9) 0.0291(10) -0.0117(7) -0.0128(8) 0.0043(7)
C6' 0.0257(9) 0.0254(8) 0.0229(8) -0.0078(7) -0.0048(6) -0.0005(6)
C7' 0.0255(9) 0.0267(8) 0.0227(9) -0.0053(7) -0.0050(7) -0.0016(7)
C8' 0.0345(11) 0.0326(9) 0.0281(10) -0.0023(8) -0.0040(8) -0.0041(8)
C9' 0.0496(13) 0.0346(10) 0.0267(10) 0.0010(8) -0.0083(9) 0.0001(9)
C10' 0.0452(12) 0.0364(10) 0.0320(11) -0.0086(8) -0.0179(9) 0.0064(9)
N11' 0.0215(7) 0.0322(8) 0.0255(8) -0.0019(6) -0.0058(6) -0.0076(6)
C12' 0.0373(11) 0.0436(11) 0.0378(11) -0.0036(9) -0.0111(9) -0.0216(9)
C13' 0.0596(15) 0.0335(10) 0.0479(13) -0.0085(9) -0.0192(11) -0.0151(10)
C14' 0.0571(15) 0.0401(11) 0.0454(13) -0.0174(10) -0.0169(11) -0.0063(10)
N15' 0.0369(9) 0.0381(9) 0.0277(8) -0.0120(7) -0.0096(7) 0.0029(7)
C16' 0.0366(11) 0.0561(13) 0.0254(10) -0.0133(9) -0.0077(8) 0.0075(9)
C17' 0.0574(16) 0.0815(19) 0.0380(13) -0.0294(13) -0.0133(12) 0.0096(14)
C18' 0.069(2) 0.124(3) 0.0338(14) -0.0395(17) -0.0154(13) 0.0211(19)
C19' 0.0577(18) 0.114(3) 0.0226(12) -0.0125(14) -0.0029(11) 0.0165(17)
C20' 0.0384(13) 0.0837(19) 0.0223(11) -0.0001(11) -0.0004(9) 0.0131(12)
C21' 0.0287(10) 0.0572(13) 0.0242(10) -0.0044(9) -0.0027(8) 0.0071(9)
N22' 0.0330(9) 0.0442(10) 0.0257(9) 0.0004(7) -0.0022(7) -0.0027(7)
C23' 0.0409(13) 0.0476(13) 0.0391(13) 0.0054(10) -0.0018(10) -0.0091(10)
C24' 0.0486(16) 0.0628(17) 0.0539(17) 0.0198(13) 0.0001(12) -0.0098(13)
C25' 0.0434(15) 0.084(2) 0.0341(14) 0.0206(13) 0.0033(10) 0.0027(13)
C26' 0.0230(9) 0.0438(11) 0.0295(10) 0.0000(8) -0.0011(7) -0.0008(8)
C27' 0.0420(13) 0.0464(12) 0.0384(12) -0.0148(10) -0.0126(9) 0.0089(10)
S30' 0.0344(3) 0.0411(3) 0.0283(3) -0.0011(2) -0.0059(2) 0.0003(2)
O31' 0.0358(8) 0.0389(7) 0.0364(8) -0.0082(6) -0.0165(6) -0.0013(6)
O32' 0.0503(11) 0.0674(12) 0.0547(12) -0.0125(9) 0.0073(9) 0.0098(9)
O33' 0.0790(14) 0.0502(10) 0.0479(11) 0.0098(8) -0.0014(10) -0.0098(9)
C30' 0.0543(18) 0.118(3) 0.064(2) -0.0273(19) -0.0375(16) -0.0004(18)
F31' 0.1029(19) 0.217(3) 0.120(2) -0.039(2) -0.0876(17) 0.0466(19)
F32' 0.0995(16) 0.178(2) 0.0616(12) -0.0657(14) -0.0293(12) 0.0104(15)
F33' 0.115(2) 0.175(2) 0.126(2) -0.0599(18) -0.0386(16) -0.0714(19)
S40' 0.0328(3) 0.0305(2) 0.0360(3) -0.00983(19) -0.0120(2) -0.00237(18)
O41' 0.0385(8) 0.0337(7) 0.0333(8) -0.0089(6) -0.0097(6) -0.0049(6)
O42' 0.0649(11) 0.0411(8) 0.0404(9) -0.0089(7) -0.0242(8) 0.0012(8)
O43' 0.0352(8) 0.0426(8) 0.0518(10) -0.0161(7) -0.0082(7) 0.0022(6)
C40' 0.0344(12) 0.0362(11) 0.0813(19) -0.0204(12) -0.0155(12) -0.0028(9)
F41' 0.0569(10) 0.0689(10) 0.1271(16) -0.0608(11) -0.0271(10) -0.0084(8)
F42' 0.0558(10) 0.0477(9) 0.1135(15) 0.0161(9) -0.0172(10) -0.0176(7)
F43' 0.0314(7) 0.0605(9) 0.1021(13) -0.0350(9) -0.0105(8) -0.0051(6)

loop_
_atom_type_symbol
_atom_type_description
_atom_type_scat_dispersion_real
_atom_type_scat_dispersion_imag
_atom_type_scat_source
C C 0.0033 0.0016 'International Tables Vol C Tables 4.2.6.8 and 6.1.1.4'
H H 0.0000 0.0000 'International Tables Vol C Tables 4.2.6.8 and 6.1.1.4'
N N 0.0061 0.0033 'International Tables Vol C Tables 4.2.6.8 and 6.1.1.4'
O O 0.0106 0.0060 'International Tables Vol C Tables 4.2.6.8 and 6.1.1.4'
F F 0.0171 0.0103 'International Tables Vol C Tables 4.2.6.8 and 6.1.1.4'
S S 0.1246 0.1234 'International Tables Vol C Tables 4.2.6.8 and 6.1.1.4'
Fe Fe 0.3463 0.8444 'International Tables Vol C Tables 4.2.6.8 and 6.1.1.4'

loop_
_geom_angle_atom_site_label_1
_geom_angle_atom_site_label_2
_geom_angle_atom_site_label_3
_geom_angle
_geom_angle_site_symmetry_1
_geom_angle_site_symmetry_3
_geom_angle_publ_flag
N1 Fe O31 167.38(6) . . ?
N1 Fe N22 101.77(6) . . ?
O31 Fe N22 90.78(6) . . ?
N1 Fe O41 89.45(6) . . ?
O31 Fe O41 89.08(5) . . ?
N22 Fe O41 90.86(6) . . ?
N1 Fe N11 79.27(6) . . ?
O31 Fe N11 88.40(5) . . ?
N22 Fe N11 173.56(6) . . ?
O41 Fe N11 95.52(5) . . ?
N1 Fe N15 97.24(6) . . ?
O31 Fe N15 86.87(6) . . ?
N22 Fe N15 76.38(6) . . ?
O41 Fe N15 166.54(6) . . ?
N11 Fe N15 97.19(5) . . ?
C2 N1 C6 118.25(17) . . ?
C2 N1 Fe 126.65(13) . . ?
C6 N1 Fe 114.95(12) . . ?
N1 C2 C3 123.30(19) . . ?
C4 C3 C2 119.3(2) . . ?
C3 C4 C5 119.75(19) . . ?
C10 C5 C6 119.21(19) . . ?
C10 C5 C4 123.29(19) . . ?
C6 C5 C4 117.46(18) . . ?
N1 C6 C5 121.88(17) . . ?
N1 C6 C7 118.50(16) . . ?
C5 C6 C7 119.61(16) . . ?
C8 C7 C6 119.14(18) . . ?
C8 C7 N11 122.37(17) . . ?
C6 C7 N11 118.36(15) . . ?
C7 C8 C9 120.9(2) . . ?
C10 C9 C8 120.58(19) . . ?
C9 C10 C5 120.52(19) . . ?
C7 N11 C12 111.86(14) . . ?
C7 N11 C26 108.50(14) . . ?
C12 N11 C26 107.86(14) . . ?
C7 N11 Fe 108.85(10) . . ?
C12 N11 Fe 110.77(11) . . ?
C26 N11 Fe 108.93(10) . . ?
N11 C12 C13 114.99(15) . . ?
C12 C13 C14 115.85(17) . . ?
N15 C14 C13 113.03(16) . . ?
C16 N15 C14 112.26(15) . . ?
C16 N15 C27 107.92(15) . . ?
C14 N15 C27 109.09(15) . . ?
C16 N15 Fe 105.25(11) . . ?
C14 N15 Fe 112.98(11) . . ?
C27 N15 Fe 109.16(12) . . ?
C17 C16 C21 119.09(19) . . ?
C17 C16 N15 124.37(19) . . ?
C21 C16 N15 116.51(16) . . ?
C16 C17 C18 120.6(2) . . ?
C19 C18 C17 121.4(2) . . ?
C18 C19 C20 119.9(2) . . ?
C25 C20 C19 123.8(2) . . ?
C25 C20 C21 116.9(2) . . ?
C19 C20 C21 119.3(2) . . ?
N22 C21 C20 121.87(19) . . ?
N22 C21 C16 118.47(16) . . ?
C20 C21 C16 119.65(19) . . ?
C23 N22 C21 118.77(18) . . ?
C23 N22 Fe 126.53(15) . . ?
C21 N22 Fe 111.42(12) . . ?
N22 C23 C24 123.1(2) . . ?
C25 C24 C23 118.7(2) . . ?
C24 C25 C20 120.6(2) . . ?
O33 S30 O32 117.15(12) . . ?
O33 S30 O31 114.49(11) . . ?
O32 S30 O31 113.63(10) . . ?
O33 S30 C30 103.81(13) . . ?
O32 S30 C30 104.22(13) . . ?
O31 S30 C30 100.88(12) . . ?
S30 O31 Fe 138.80(9) . . ?
F32 C30 F31 106.7(2) . . ?
F32 C30 F33 107.4(3) . . ?
F31 C30 F33 107.8(3) . . ?
F32 C30 S30 112.05(19) . . ?
F31 C30 S30 111.2(2) . . ?
F33 C30 S30 111.45(19) . . ?
O43 S40 O42 116.32(11) . . ?
O43 S40 O41 114.15(9) . . ?
O42 S40 O41 114.27(9) . . ?
O43 S40 C40 103.59(10) . . ?
O42 S40 C40 104.03(11) . . ?
O41 S40 C40 102.07(10) . . ?
S40 O41 Fe 130.65(9) . . ?
F42 C40 F43 107.8(2) . . ?
F42 C40 F41 108.59(19) . . ?
F43 C40 F41 108.0(2) . . ?
F42 C40 S40 111.97(17) . . ?
F43 C40 S40 111.57(15) . . ?
F41 C40 S40 108.84(16) . . ?
O31' Fe' N1' 167.41(6) . . ?
O31' Fe' N22' 91.63(6) . . ?
N1' Fe' N22' 100.64(6) . . ?
O31' Fe' O41' 89.31(5) . . ?
N1' Fe' O41' 87.98(6) . . ?
N22' Fe' O41' 89.69(6) . . ?
O31' Fe' N11' 89.32(6) . . ?
N1' Fe' N11' 78.98(6) . . ?
N22' Fe' N11' 171.12(6) . . ?
O41' Fe' N11' 99.15(6) . . ?
O31' Fe' N15' 87.87(6) . . ?
N1' Fe' N15' 97.79(6) . . ?
N22' Fe' N15' 75.74(7) . . ?
O41' Fe' N15' 165.06(6) . . ?
N11' Fe' N15' 95.48(6) . . ?
C2' N1' C6' 118.37(17) . . ?
C2' N1' Fe' 126.29(14) . . ?
C6' N1' Fe' 115.12(12) . . ?
N1' C2' C3' 123.57(19) . . ?
C4' C3' C2' 119.34(19) . . ?
C3' C4' C5' 119.40(19) . . ?
C10' C5' C4' 122.83(19) . . ?
C10' C5' C6' 119.22(19) . . ?
C4' C5' C6' 117.93(18) . . ?
N1' C6' C7' 118.95(16) . . ?
N1' C6' C5' 121.33(17) . . ?
C7' C6' C5' 119.72(16) . . ?
C8' C7' C6' 119.28(18) . . ?
C8' C7' N11' 122.82(17) . . ?
C6' C7' N11' 117.76(15) . . ?
C7' C8' C9' 120.82(19) . . ?
C10' C9' C8' 121.05(19) . . ?
C9' C10' C5' 119.9(2) . . ?
C7' N11' C26' 108.40(14) . . ?
C7' N11' C12' 111.61(15) . . ?
C26' N11' C12' 107.36(15) . . ?
C7' N11' Fe' 108.91(10) . . ?
C26' N11' Fe' 109.13(11) . . ?
C12' N11' Fe' 111.35(12) . . ?
N11' C12' C13' 114.74(17) . . ?
C12' C13' C14' 115.23(19) . . ?
N15' C14' C13' 113.66(17) . . ?
C16' N15' C14' 112.74(17) . . ?
C16' N15' C27' 107.25(17) . . ?
C14' N15' C27' 109.71(17) . . ?
C16' N15' Fe' 104.42(12) . . ?
C14' N15' Fe' 114.24(13) . . ?
C27' N15' Fe' 108.10(12) . . ?
C17' C16' C21' 119.2(2) . . ?
C17' C16' N15' 123.8(2) . . ?
C21' C16' N15' 116.85(18) . . ?
C16' C17' C18' 119.5(3) . . ?
C19' C18' C17' 121.6(3) . . ?
C18' C19' C20' 120.4(3) . . ?
C25' C20' C19' 123.2(3) . . ?
C25' C20' C21' 117.9(2) . . ?
C19' C20' C21' 118.8(3) . . ?
N22' C21' C16' 118.38(18) . . ?
N22' C21' C20' 121.4(2) . . ?
C16' C21' C20' 120.3(2) . . ?
C23' N22' C21' 118.43(19) . . ?
C23' N22' Fe' 127.47(16) . . ?
C21' N22' Fe' 111.51(14) . . ?
N22' C23' C24' 123.0(3) . . ?
C25' C24' C23' 119.1(3) . . ?
C24' C25' C20' 119.9(2) . . ?
O33' S30' O32' 116.56(12) . . ?
O33' S30' O31' 114.54(11) . . ?
O32' S30' O31' 113.76(10) . . ?
O33' S30' C30' 104.20(16) . . ?
O32' S30' C30' 104.28(15) . . ?
O31' S30' C30' 101.02(13) . . ?
S30' O31' Fe' 138.73(9) . . ?
F31' C30' F33' 107.5(3) . . ?
F31' C30' F32' 106.2(3) . . ?
F33' C30' F32' 107.5(3) . . ?
F31' C30' S30' 112.3(3) . . ?
F33' C30' S30' 111.1(2) . . ?
F32' C30' S30' 112.0(2) . . ?
O43' S40' O42' 116.52(11) . . ?
O43' S40' O41' 114.10(9) . . ?
O42' S40' O41' 114.38(9) . . ?
O43' S40' C40' 103.70(10) . . ?
O42' S40' C40' 103.21(12) . . ?
O41' S40' C40' 102.46(11) . . ?
S40' O41' Fe' 142.85(9) . . ?
F42' C40' F41' 108.3(2) . . ?
F42' C40' F43' 107.7(2) . . ?
F41' C40' F43' 106.9(2) . . ?
F42' C40' S40' 112.06(17) . . ?
F41' C40' S40' 110.57(19) . . ?
F43' C40' S40' 111.04(15) . . ?

loop_
_geom_bond_atom_site_label_1
_geom_bond_atom_site_label_2
_geom_bond_distance
_geom_bond_site_symmetry_2
_geom_bond_publ_flag
Fe N1 2.1297(16) . ?
Fe O31 2.1466(14) . ?
Fe N22 2.1567(16) . ?
Fe O41 2.1671(13) . ?
Fe N11 2.2166(14) . ?
Fe N15 2.2572(15) . ?
N1 C2 1.326(2) . ?
N1 C6 1.370(2) . ?
C2 C3 1.406(3) . ?
C3 C4 1.354(3) . ?
C4 C5 1.419(3) . ?
C5 C10 1.405(3) . ?
C5 C6 1.419(3) . ?
C6 C7 1.422(2) . ?
C7 C8 1.367(2) . ?
C7 N11 1.463(2) . ?
C8 C9 1.414(3) . ?
C9 C10 1.357(3) . ?
N11 C12 1.494(2) . ?
N11 C26 1.495(2) . ?
C12 C13 1.513(3) . ?
C13 C14 1.529(3) . ?
C14 N15 1.493(2) . ?
N15 C16 1.455(2) . ?
N15 C27 1.494(2) . ?
C16 C17 1.371(3) . ?
C16 C21 1.425(3) . ?
C17 C18 1.422(3) . ?
C18 C19 1.353(4) . ?
C19 C20 1.414(3) . ?
C20 C25 1.407(3) . ?
C20 C21 1.425(3) . ?
C21 N22 1.365(3) . ?
N22 C23 1.318(3) . ?
C23 C24 1.413(3) . ?
C24 C25 1.357(4) . ?
S30 O33 1.4283(17) . ?
S30 O32 1.4333(18) . ?
S30 O31 1.4556(14) . ?
S30 C30 1.821(3) . ?
C30 F32 1.321(3) . ?
C30 F31 1.321(3) . ?
C30 F33 1.322(3) . ?
S40 O43 1.4302(16) . ?
S40 O42 1.4349(16) . ?
S40 O41 1.4676(14) . ?
S40 C40 1.819(2) . ?
C40 F42 1.318(3) . ?
C40 F43 1.326(3) . ?
C40 F41 1.334(3) . ?
Fe' O31' 2.1197(14) . ?
Fe' N1' 2.1208(16) . ?
Fe' N22' 2.1640(16) . ?
Fe' O41' 2.1861(14) . ?
Fe' N11' 2.2282(15) . ?
Fe' N15' 2.2773(16) . ?
N1' C2' 1.324(2) . ?
N1' C6' 1.375(2) . ?
C2' C3' 1.397(3) . ?
C3' C4' 1.364(3) . ?
C4' C5' 1.415(3) . ?
C5' C10' 1.414(3) . ?
C5' C6' 1.419(3) . ?
C6' C7' 1.414(3) . ?
C7' C8' 1.368(3) . ?
C7' N11' 1.467(2) . ?
C8' C9' 1.411(3) . ?
C9' C10' 1.355(3) . ?
N11' C26' 1.492(2) . ?
N11' C12' 1.499(2) . ?
C12' C13' 1.516(3) . ?
C13' C14' 1.523(3) . ?
C14' N15' 1.481(3) . ?
N15' C16' 1.455(3) . ?
N15' C27' 1.503(3) . ?
C16' C17' 1.383(3) . ?
C16' C21' 1.412(3) . ?
C17' C18' 1.425(4) . ?
C18' C19' 1.348(5) . ?
C19' C20' 1.407(4) . ?
C20' C25' 1.400(4) . ?
C20' C21' 1.421(3) . ?
C21' N22' 1.370(3) . ?
N22' C23' 1.323(3) . ?
C23' C24' 1.411(3) . ?
C24' C25' 1.357(4) . ?
S30' O33' 1.4240(18) . ?
S30' O32' 1.4258(18) . ?
S30' O31' 1.4557(15) . ?
S30' C30' 1.811(3) . ?
C30' F31' 1.309(4) . ?
C30' F33' 1.319(4) . ?
C30' F32' 1.323(4) . ?
S40' O43' 1.4310(16) . ?
S40' O42' 1.4388(16) . ?
S40' O41' 1.4581(15) . ?
S40' C40' 1.823(2) . ?
C40' F42' 1.319(3) . ?
C40' F41' 1.332(3) . ?
C40' F43' 1.337(3) . ?
